data_7009976
loop_
_publ_author_name
'Burrell, Anthony K.'
'Steedman, Andrew J.'

_publ_section_title
;
 A systematic route to mixed imido complexes of rhenium
;
_journal_issue 15
_journal_name_full 'Journal of the Chemical Society, Dalton Transactions'
_journal_page_first 2501
_journal_paper_doi 10.1039/b004938g
_journal_year 2000
_chemical_formula_moiety 'C33 H46 N3 Re'
_chemical_formula_sum 'C33 H46 N3 Re'
_chemical_formula_weight 670.93
_chemical_name_systematic
; 
 ? 
;
_space_group_IT_number 14
_symmetry_cell_setting monoclinic
_symmetry_space_group_name_Hall '-P 2ybc'
_symmetry_space_group_name_H-M 'P 1 21/c 1'
_atom_sites_solution_hydrogens geom
_atom_sites_solution_primary direct
_atom_sites_solution_secondary difmap
_audit_creation_method SHELXL-97
_cell_angle_alpha 90.00
_cell_angle_beta 107.7890(10)
_cell_angle_gamma 90.00
_cell_formula_units_Z 4
_cell_length_a 9.3838(3)
_cell_length_b 39.3038(11)
_cell_length_c 9.1197(2)
_cell_measurement_reflns_used 6764
_cell_measurement_temperature 203(2)
_cell_measurement_theta_max 27.52
_cell_measurement_theta_min 1.04
_cell_volume 3202.70(15)
_computing_cell_refinement 'Bruker SMART'
_computing_data_collection 'Bruker SMART'
_computing_data_reduction 'Bruker SHELXTL'
_computing_molecular_graphics 'XPMA (Zsolnai, 1994)'
_computing_publication_material 'SHELXL-97 (Sheldrick, 1997)'
_computing_structure_refinement 'SHELXL-97 (Sheldrick, 1997)'
_computing_structure_solution 'SHELXS-97 (Sheldrick, 1990)'
_diffrn_ambient_temperature 203(2)
_diffrn_measured_fraction_theta_full 0.000
_diffrn_measured_fraction_theta_max 0.960
_diffrn_measurement_device_type 'Siemens SMART CCD area-detector'
_diffrn_measurement_method '\w scans'
_diffrn_radiation_monochromator graphite
_diffrn_radiation_source 'fine-focus sealed tube'
_diffrn_radiation_type MoK\a
_diffrn_radiation_wavelength 0.71073
_diffrn_reflns_av_R_equivalents 0.0279
_diffrn_reflns_av_sigmaI/netI 0.0314
_diffrn_reflns_limit_h_max 9
_diffrn_reflns_limit_h_min -12
_diffrn_reflns_limit_k_max 49
_diffrn_reflns_limit_k_min -51
_diffrn_reflns_limit_l_max 11
_diffrn_reflns_limit_l_min -11
_diffrn_reflns_number 19520
_diffrn_reflns_theta_full 0.50
_diffrn_reflns_theta_max 27.52
_diffrn_reflns_theta_min 1.04
_exptl_absorpt_coefficient_mu 3.818
_exptl_absorpt_correction_T_max 0.4368
_exptl_absorpt_correction_T_min 0.2368
_exptl_absorpt_correction_type multi-scan
_exptl_absorpt_process_details '(Blessing, 1995)'
_exptl_crystal_colour green
_exptl_crystal_density_diffrn 1.391
_exptl_crystal_density_method 'not measured'
_exptl_crystal_description plate
_exptl_crystal_F_000 1360
_exptl_crystal_size_max 0.53
_exptl_crystal_size_mid 0.40
_exptl_crystal_size_min 0.26
_refine_diff_density_max 1.514
_refine_diff_density_min -2.595
_refine_diff_density_rms 0.098
_refine_ls_extinction_method none
_refine_ls_goodness_of_fit_ref 1.242
_refine_ls_hydrogen_treatment mixed
_refine_ls_matrix_type full
_refine_ls_number_parameters 334
_refine_ls_number_reflns 7073
_refine_ls_number_restraints 0
_refine_ls_restrained_S_all 1.242
_refine_ls_R_factor_all 0.0393
_refine_ls_R_factor_gt 0.0361
_refine_ls_shift/su_max 0.001
_refine_ls_shift/su_mean 0.000
_refine_ls_structure_factor_coef Fsqd
_refine_ls_weighting_details 'calc w=1/[\s^2^(Fo^2^)+(0.0227P)^2^+8.7313P] where P=(Fo^2^+2Fc^2^)/3'
_refine_ls_weighting_scheme calc
_refine_ls_wR_factor_gt 0.0812
_refine_ls_wR_factor_ref 0.0834
_reflns_number_gt 6764
_reflns_number_total 7073
_reflns_threshold_expression >2sigma(I)
_cod_data_source_file b004938g.txt
_cod_data_source_block methyl
_cod_original_sg_symbol_H-M P2(1)/c
_cod_database_code 7009976

loop_
_symmetry_equiv_pos_as_xyz
'x, y, z'
'-x, y+1/2, -z+1/2'
'-x, -y, -z'
'x, -y-1/2, z-1/2'

loop_
_atom_site_label
_atom_site_type_symbol
_atom_site_fract_x
_atom_site_fract_y
_atom_site_fract_z
_atom_site_U_iso_or_equiv
_atom_site_adp_type
_atom_site_occupancy
_atom_site_symmetry_multiplicity
_atom_site_calc_flag
_atom_site_refinement_flags
_atom_site_disorder_assembly
_atom_site_disorder_group
Re Re 0.019835(17) 0.133866(4) 0.747485(17) 0.02248(6) Uani 1 1 d . . .
C C 0.1905(6) 0.15381(14) 0.6657(6) 0.0408(11) Uani 1 1 d . . .
H0A H 0.2759 0.1601 0.7524 0.061 Uiso 1 1 calc R . .
H0B H 0.1534 0.1738 0.6031 0.061 Uiso 1 1 calc R . .
H0C H 0.2205 0.1368 0.6041 0.061 Uiso 1 1 calc R . .
N1 N 0.1039(4) 0.09822(11) 0.8575(4) 0.0296(8) Uani 1 1 d . . .
N2 N -0.0154(4) 0.16813(9) 0.8552(4) 0.0253(7) Uani 1 1 d . . .
N3 N -0.1230(4) 0.12453(11) 0.5771(4) 0.0292(8) Uani 1 1 d . . .
C11 C 0.1421(5) 0.06824(11) 0.9366(5) 0.0261(8) Uani 1 1 d . . .
C12 C 0.2208(5) 0.04340(12) 0.8791(5) 0.0334(10) Uani 1 1 d . . .
C13 C 0.2633(7) 0.01371(14) 0.9631(7) 0.0482(13) Uani 1 1 d . . .
H13A H 0.3185 -0.0028 0.9290 0.058 Uiso 1 1 calc R . .
C14 C 0.2259(8) 0.00791(16) 1.0958(7) 0.0585(16) Uani 1 1 d . . .
H14A H 0.2546 -0.0126 1.1502 0.070 Uiso 1 1 calc R . .
C15 C 0.1472(7) 0.03177(16) 1.1492(6) 0.0499(14) Uani 1 1 d . . .
H15A H 0.1207 0.0272 1.2386 0.060 Uiso 1 1 calc R . .
C16 C 0.1058(6) 0.06268(13) 1.0734(5) 0.0354(10) Uani 1 1 d . . .
C17 C 0.2639(7) 0.05030(14) 0.7348(6) 0.0450(13) Uani 1 1 d . . .
H17A H 0.1867 0.0655 0.6686 0.054 Uiso 1 1 calc R . .
C18 C 0.4132(9) 0.0694(3) 0.7765(10) 0.085(3) Uani 1 1 d . . .
H18A H 0.4388 0.0743 0.6834 0.127 Uiso 1 1 calc R . .
H18B H 0.4909 0.0554 0.8444 0.127 Uiso 1 1 calc R . .
H18C H 0.4044 0.0905 0.8280 0.127 Uiso 1 1 calc R . .
C19 C 0.2701(13) 0.0187(2) 0.6413(9) 0.096(3) Uani 1 1 d . . .
H19A H 0.3004 0.0250 0.5524 0.144 Uiso 1 1 calc R . .
H19B H 0.1720 0.0082 0.6074 0.144 Uiso 1 1 calc R . .
H19C H 0.3419 0.0028 0.7046 0.144 Uiso 1 1 calc R . .
C110 C 0.0218(7) 0.08938(15) 1.1349(6) 0.0459(13) Uani 1 1 d . . .
H11A H 0.0276 0.1110 1.0812 0.055 Uiso 1 1 calc R . .
C111 C 0.0906(9) 0.0958(3) 1.3065(9) 0.097(3) Uani 1 1 d . . .
H11B H 0.1955 0.1015 1.3281 0.146 Uiso 1 1 calc R . .
H11C H 0.0813 0.0754 1.3632 0.146 Uiso 1 1 calc R . .
H11D H 0.0388 0.1145 1.3376 0.146 Uiso 1 1 calc R . .
C112 C -0.1400(8) 0.0807(2) 1.0997(9) 0.080(3) Uani 1 1 d . . .
H11E H -0.1832 0.0770 0.9898 0.121 Uiso 1 1 calc R . .
H11F H -0.1918 0.0992 1.1317 0.121 Uiso 1 1 calc R . .
H11G H -0.1501 0.0601 1.1547 0.121 Uiso 1 1 calc R . .
C21 C -0.0586(5) 0.19179(10) 0.9458(4) 0.0228(8) Uani 1 1 d . . .
C22 C -0.2094(5) 0.20248(11) 0.9043(5) 0.0249(8) Uani 1 1 d . . .
C23 C -0.2465(6) 0.22790(13) 0.9921(6) 0.0369(11) Uani 1 1 d . . .
H23A H -0.3459 0.2356 0.9666 0.044 Uiso 1 1 calc R . .
C24 C -0.1386(6) 0.24203(15) 1.1170(6) 0.0468(13) Uani 1 1 d . . .
H24A H -0.1654 0.2594 1.1743 0.056 Uiso 1 1 calc R . .
C25 C 0.0072(6) 0.23078(14) 1.1580(6) 0.0421(12) Uani 1 1 d . . .
H25A H 0.0786 0.2406 1.2433 0.050 Uiso 1 1 calc R . .
C26 C 0.0509(5) 0.20524(12) 1.0756(5) 0.0284(9) Uani 1 1 d . . .
C27 C -0.3242(5) 0.18649(13) 0.7677(5) 0.0297(9) Uani 1 1 d . . .
H27A H -0.2752 0.1828 0.6870 0.036 Uiso 1 1 calc R . .
C28 C -0.3720(6) 0.15152(15) 0.8100(7) 0.0449(12) Uani 1 1 d . . .
H28A H -0.2841 0.1375 0.8526 0.067 Uiso 1 1 calc R . .
H28B H -0.4375 0.1407 0.7186 0.067 Uiso 1 1 calc R . .
H28C H -0.4247 0.1542 0.8858 0.067 Uiso 1 1 calc R . .
C29 C -0.4617(5) 0.20881(15) 0.6976(6) 0.0429(12) Uani 1 1 d . . .
H29A H -0.4303 0.2305 0.6675 0.064 Uiso 1 1 calc R . .
H29B H -0.5140 0.2125 0.7730 0.064 Uiso 1 1 calc R . .
H29C H -0.5280 0.1976 0.6078 0.064 Uiso 1 1 calc R . .
C210 C 0.2123(5) 0.19345(13) 1.1159(5) 0.0336(10) Uani 1 1 d . . .
H21A H 0.2109 0.1693 1.0850 0.040 Uiso 1 1 calc R . .
C211 C 0.2949(6) 0.21343(17) 1.0224(7) 0.0504(14) Uani 1 1 d . . .
H21B H 0.2395 0.2119 0.9137 0.076 Uiso 1 1 calc R . .
H21C H 0.3941 0.2039 1.0401 0.076 Uiso 1 1 calc R . .
H21D H 0.3032 0.2371 1.0542 0.076 Uiso 1 1 calc R . .
C212 C 0.2968(7) 0.1955(2) 1.2873(6) 0.065(2) Uani 1 1 d . . .
H21E H 0.2416 0.1832 1.3449 0.097 Uiso 1 1 calc R . .
H21F H 0.3075 0.2191 1.3195 0.097 Uiso 1 1 calc R . .
H21G H 0.3951 0.1853 1.3067 0.097 Uiso 1 1 calc R . .
C31 C -0.2526(5) 0.11585(12) 0.4622(5) 0.0274(9) Uani 1 1 d . . .
C32 C -0.3147(6) 0.13908(15) 0.3414(5) 0.0398(12) Uani 1 1 d . . .
C33 C -0.4435(7) 0.1286(2) 0.2255(6) 0.0574(17) Uani 1 1 d . . .
H33A H -0.4866 0.1432 0.1423 0.069 Uiso 1 1 calc R . .
C34 C -0.5083(6) 0.0973(2) 0.2304(7) 0.067(2) Uani 1 1 d . . .
H34A H -0.5947 0.0909 0.1512 0.080 Uiso 1 1 calc R . .
C35 C -0.4471(7) 0.07544(19) 0.3508(7) 0.0563(17) Uani 1 1 d . . .
H35A H -0.4938 0.0544 0.3544 0.068 Uiso 1 1 calc R . .
C36 C -0.3174(6) 0.08381(14) 0.4673(6) 0.0378(11) Uani 1 1 d . . .
C37 C -0.2416(8) 0.17247(17) 0.3346(7) 0.0609(17) Uani 1 1 d . . .
H37A H -0.3005 0.1851 0.2452 0.091 Uiso 1 1 calc R . .
H37B H -0.1419 0.1687 0.3270 0.091 Uiso 1 1 calc R . .
H37C H -0.2347 0.1854 0.4271 0.091 Uiso 1 1 calc R . .
C38 C -0.2478(8) 0.05933(15) 0.5956(7) 0.0565(16) Uani 1 1 d . . .
H38A H -0.3078 0.0388 0.5815 0.085 Uiso 1 1 calc R . .
H38B H -0.2431 0.0697 0.6934 0.085 Uiso 1 1 calc R . .
H38C H -0.1474 0.0536 0.5948 0.085 Uiso 1 1 calc R . .

loop_
_atom_site_aniso_label
_atom_site_aniso_U_11
_atom_site_aniso_U_22
_atom_site_aniso_U_33
_atom_site_aniso_U_23
_atom_site_aniso_U_13
_atom_site_aniso_U_12
Re 0.02247(9) 0.02372(10) 0.02000(9) -0.00465(6) 0.00463(6) 0.00067(6)
C 0.041(3) 0.041(3) 0.046(3) -0.005(2) 0.021(2) -0.006(2)
N1 0.0317(19) 0.032(2) 0.0272(18) -0.0028(15) 0.0112(14) 0.0030(16)
N2 0.0249(17) 0.0191(18) 0.0302(18) -0.0049(14) 0.0059(14) 0.0004(14)
N3 0.0323(19) 0.034(2) 0.0200(17) -0.0021(15) 0.0064(14) -0.0040(16)
C11 0.029(2) 0.019(2) 0.026(2) -0.0020(16) 0.0026(16) 0.0020(16)
C12 0.040(2) 0.023(2) 0.035(2) -0.0043(18) 0.0096(19) 0.0037(19)
C13 0.060(3) 0.031(3) 0.053(3) 0.005(2) 0.017(3) 0.016(2)
C14 0.082(5) 0.038(3) 0.055(4) 0.018(3) 0.020(3) 0.010(3)
C15 0.072(4) 0.043(3) 0.036(3) 0.007(2) 0.019(3) 0.000(3)
C16 0.044(3) 0.030(3) 0.031(2) -0.0042(19) 0.011(2) -0.003(2)
C17 0.064(3) 0.034(3) 0.044(3) 0.000(2) 0.026(3) 0.017(3)
C18 0.073(5) 0.108(7) 0.091(6) 0.004(5) 0.051(5) -0.005(5)
C19 0.187(10) 0.050(5) 0.068(5) -0.012(4) 0.064(6) 0.020(5)
C110 0.070(4) 0.039(3) 0.039(3) -0.002(2) 0.031(3) 0.003(3)
C111 0.077(5) 0.144(9) 0.063(5) -0.060(5) 0.010(4) 0.015(5)
C112 0.054(4) 0.098(7) 0.082(5) -0.038(5) 0.011(4) 0.016(4)
C21 0.030(2) 0.0153(19) 0.0228(19) 0.0004(15) 0.0074(15) 0.0024(15)
C22 0.027(2) 0.023(2) 0.026(2) 0.0035(16) 0.0098(16) 0.0018(16)
C23 0.036(2) 0.036(3) 0.040(3) -0.002(2) 0.014(2) 0.012(2)
C24 0.051(3) 0.042(3) 0.048(3) -0.018(2) 0.017(2) 0.009(2)
C25 0.044(3) 0.042(3) 0.036(3) -0.019(2) 0.006(2) -0.003(2)
C26 0.032(2) 0.026(2) 0.025(2) -0.0016(17) 0.0059(17) 0.0018(17)
C27 0.024(2) 0.039(3) 0.026(2) 0.0014(18) 0.0069(16) -0.0004(18)
C28 0.038(3) 0.042(3) 0.053(3) -0.001(3) 0.012(2) -0.011(2)
C29 0.029(2) 0.055(3) 0.040(3) 0.009(2) 0.004(2) 0.005(2)
C210 0.032(2) 0.036(3) 0.027(2) -0.0060(18) -0.0002(17) 0.0022(19)
C211 0.034(3) 0.051(4) 0.062(4) 0.002(3) 0.008(2) -0.005(2)
C212 0.058(4) 0.092(6) 0.029(3) -0.010(3) -0.010(2) 0.028(4)
C31 0.027(2) 0.033(3) 0.022(2) -0.0068(16) 0.0054(16) -0.0002(17)
C32 0.042(3) 0.051(3) 0.025(2) 0.001(2) 0.008(2) 0.010(2)
C33 0.044(3) 0.092(5) 0.028(3) -0.001(3) 0.000(2) 0.020(3)
C34 0.036(3) 0.113(7) 0.044(3) -0.028(4) 0.001(2) -0.011(4)
C35 0.045(3) 0.071(5) 0.052(3) -0.026(3) 0.013(3) -0.026(3)
C36 0.041(3) 0.040(3) 0.032(2) -0.012(2) 0.012(2) -0.010(2)
C37 0.085(5) 0.049(4) 0.045(3) 0.018(3) 0.014(3) 0.008(3)
C38 0.092(5) 0.024(3) 0.055(3) 0.000(2) 0.024(3) -0.013(3)

loop_
_atom_type_symbol
_atom_type_description
_atom_type_scat_dispersion_real
_atom_type_scat_dispersion_imag
_atom_type_scat_source
C C 0.0033 0.0016 'International Tables Vol C Tables 4.2.6.8 and 6.1.1.4'
H H 0.0000 0.0000 'International Tables Vol C Tables 4.2.6.8 and 6.1.1.4'
N N 0.0061 0.0033 'International Tables Vol C Tables 4.2.6.8 and 6.1.1.4'
Re Re -1.0185 7.2310 'International Tables Vol C Tables 4.2.6.8 and 6.1.1.4'

loop_
_geom_angle_atom_site_label_1
_geom_angle_atom_site_label_2
_geom_angle_atom_site_label_3
_geom_angle
_geom_angle_site_symmetry_1
_geom_angle_site_symmetry_3
_geom_angle_publ_flag
N3 Re N2 115.63(17) . . ?
N3 Re N1 115.23(18) . . ?
N2 Re N1 114.75(17) . . ?
N3 Re C 102.81(19) . . ?
N2 Re C 101.85(19) . . ?
N1 Re C 103.9(2) . . ?
C11 N1 Re 169.1(3) . . ?
C21 N2 Re 171.2(3) . . ?
C31 N3 Re 168.5(3) . . ?
N1 C11 C12 118.7(4) . . ?
N1 C11 C16 120.3(4) . . ?
C12 C11 C16 121.0(4) . . ?
C13 C12 C11 118.0(5) . . ?
C13 C12 C17 121.5(5) . . ?
C11 C12 C17 120.4(4) . . ?
C14 C13 C12 121.2(5) . . ?
C15 C14 C13 120.5(5) . . ?
C14 C15 C16 121.2(5) . . ?
C15 C16 C11 118.0(5) . . ?
C15 C16 C110 121.1(5) . . ?
C11 C16 C110 120.9(4) . . ?
C12 C17 C19 114.1(5) . . ?
C12 C17 C18 109.8(5) . . ?
C19 C17 C18 110.5(6) . . ?
C112 C110 C16 111.8(5) . . ?
C112 C110 C111 110.1(6) . . ?
C16 C110 C111 112.9(5) . . ?
N2 C21 C26 118.7(4) . . ?
N2 C21 C22 119.5(4) . . ?
C26 C21 C22 121.8(4) . . ?
C23 C22 C21 117.8(4) . . ?
C23 C22 C27 122.2(4) . . ?
C21 C22 C27 120.0(4) . . ?
C24 C23 C22 120.8(4) . . ?
C23 C24 C25 120.6(5) . . ?
C26 C25 C24 121.3(5) . . ?
C25 C26 C21 117.7(4) . . ?
C25 C26 C210 121.9(4) . . ?
C21 C26 C210 120.4(4) . . ?
C22 C27 C28 110.8(4) . . ?
C22 C27 C29 113.8(4) . . ?
C28 C27 C29 110.2(4) . . ?
C26 C210 C212 113.6(4) . . ?
C26 C210 C211 110.2(4) . . ?
C212 C210 C211 110.6(5) . . ?
N3 C31 C36 119.0(4) . . ?
N3 C31 C32 119.3(4) . . ?
C36 C31 C32 121.7(4) . . ?
C33 C32 C31 116.9(6) . . ?
C33 C32 C37 122.0(5) . . ?
C31 C32 C37 121.1(5) . . ?
C34 C33 C32 121.7(6) . . ?
C35 C34 C33 120.2(5) . . ?
C34 C35 C36 121.2(6) . . ?
C35 C36 C31 118.3(5) . . ?
C35 C36 C38 121.0(6) . . ?
C31 C36 C38 120.7(5) . . ?

loop_
_geom_bond_atom_site_label_1
_geom_bond_atom_site_label_2
_geom_bond_distance
_geom_bond_site_symmetry_2
_geom_bond_publ_flag
Re N3 1.753(4) . ?
Re N2 1.757(3) . ?
Re N1 1.763(4) . ?
Re C 2.113(5) . ?
N1 C11 1.371(6) . ?
N2 C21 1.385(5) . ?
N3 C31 1.384(5) . ?
C11 C12 1.417(6) . ?
C11 C16 1.407(6) . ?
C12 C13 1.386(7) . ?
C12 C17 1.515(7) . ?
C13 C14 1.378(8) . ?
C14 C15 1.372(9) . ?
C15 C16 1.393(8) . ?
C16 C110 1.519(7) . ?
C17 C19 1.517(8) . ?
C17 C18 1.531(10) . ?
C110 C112 1.492(9) . ?
C110 C111 1.520(9) . ?
C21 C26 1.412(6) . ?
C21 C22 1.412(6) . ?
C22 C23 1.390(6) . ?
C22 C27 1.513(6) . ?
C23 C24 1.388(7) . ?
C24 C25 1.377(8) . ?
C25 C26 1.389(6) . ?
C26 C210 1.518(6) . ?
C27 C28 1.531(7) . ?
C27 C29 1.529(6) . ?
C210 C212 1.524(6) . ?
C210 C211 1.532(8) . ?
C31 C36 1.405(7) . ?
C31 C32 1.412(7) . ?
C32 C33 1.403(8) . ?
C32 C37 1.491(9) . ?
C33 C34 1.377(12) . ?
C34 C35 1.375(11) . ?
C35 C36 1.388(7) . ?
C36 C38 1.502(8) . ?

loop_
_cod_related_entry_id
_cod_related_entry_database
_cod_related_entry_code
1 ChemSpider 30652727
